data_7231961
loop_
_publ_author_name
'Lin, Yan'
'Wang, Qijun'
'Wu, Yang'
'Wang, Chang'
'Jia, Hao'
'Zhang, Cheng'
'Huang, Jiaxing'
'Guo, Hongchao'

_publ_section_title
;
 Pd-catalyzed [3 + 2] cycloaddition of vinylcyclopropanes with
 1-azadienes: synthesis of 4-cyclopentylbenzo[e][1,2,3]oxathiazine
 2,2-dioxides
;
_journal_issue 71
_journal_name_full 'RSC Advances'
_journal_page_first 40798
_journal_paper_doi 10.1039/C8RA08881K
_journal_volume 8
_journal_year 2018
_chemical_formula_moiety 'C22 H17 N3 O3 S'
_chemical_formula_sum 'C22 H17 N3 O3 S'
_chemical_formula_weight 403.44
_space_group_crystal_system triclinic
_space_group_IT_number 2
_space_group_name_Hall '-P 1'
_space_group_name_H-M_alt 'P -1'
_symmetry_space_group_name_Hall '-P 1'
_symmetry_space_group_name_H-M 'P -1'
_atom_sites_solution_hydrogens geom
_atom_sites_solution_primary dual
_audit_creation_date 2017-05-11
_audit_creation_method
;
Olex2 1.2
(compiled 2017.03.28 svn.r3405 for OlexSys, GUI svn.r5335)
;
_audit_update_record
;
2018-06-15 deposited with the CCDC.
2018-11-30 downloaded from the CCDC.
;
_cell_angle_alpha 104.17(3)
_cell_angle_beta 99.94(3)
_cell_angle_gamma 105.52(3)
_cell_formula_units_Z 2
_cell_length_a 8.2461(16)
_cell_length_b 10.300(2)
_cell_length_c 12.879(3)
_cell_measurement_reflns_used 2873
_cell_measurement_temperature 173(2)
_cell_measurement_theta_max 27.4720
_cell_measurement_theta_min 2.2943
_cell_volume 988.2(5)
_computing_cell_refinement 'CrystalClear (Rigaku Inc., 2007)'
_computing_data_collection 'CrystalClear (Rigaku Inc., 2007)'
_computing_data_reduction 'CrystalClear (Rigaku Inc., 2007)'
_computing_molecular_graphics 'Olex2 (Dolomanov et al., 2009)'
_computing_publication_material 'CIFTAB (Sheldrick, 2013)'
_computing_structure_refinement 'ShelXL (Sheldrick, 2015)'
_computing_structure_solution 'ShelXT (Sheldrick, 2015)'
_diffrn_ambient_temperature 173(2)
_diffrn_measured_fraction_theta_full 0.996
_diffrn_measured_fraction_theta_max 0.994
_diffrn_measurement_device_type 'MM007-HF CCD(Saturn 724+)'
_diffrn_measurement_method '\w scans at fixed \c = 45\%'
_diffrn_radiation_monochromator Confocal
_diffrn_radiation_type MoK\a
_diffrn_radiation_wavelength 0.71073
_diffrn_reflns_av_R_equivalents 0.0431
_diffrn_reflns_av_unetI/netI 0.0420
_diffrn_reflns_Laue_measured_fraction_full 0.996
_diffrn_reflns_Laue_measured_fraction_max 0.994
_diffrn_reflns_limit_h_max 10
_diffrn_reflns_limit_h_min -10
_diffrn_reflns_limit_k_max 13
_diffrn_reflns_limit_k_min -13
_diffrn_reflns_limit_l_max 16
_diffrn_reflns_limit_l_min -16
_diffrn_reflns_number 13604
_diffrn_reflns_point_group_measured_fraction_full 0.996
_diffrn_reflns_point_group_measured_fraction_max 0.994
_diffrn_reflns_theta_full 25.242
_diffrn_reflns_theta_max 27.470
_diffrn_reflns_theta_min 1.687
_diffrn_source 'Rotating Anode'
_exptl_absorpt_coefficient_mu 0.193
_exptl_absorpt_correction_T_max 1.0000
_exptl_absorpt_correction_T_min 0.8628
_exptl_absorpt_correction_type multi-scan
_exptl_absorpt_process_details 'CrystalClear (Rigaku Inc., 2007)'
_exptl_crystal_colour Colorless
_exptl_crystal_density_diffrn 1.356
_exptl_crystal_description Plate
_exptl_crystal_F_000 420
_exptl_crystal_size_max 0.198
_exptl_crystal_size_mid 0.163
_exptl_crystal_size_min 0.035
_refine_diff_density_max 0.430
_refine_diff_density_min -0.350
_refine_diff_density_rms 0.051
_refine_ls_extinction_method none
_refine_ls_goodness_of_fit_ref 1.101
_refine_ls_hydrogen_treatment constr
_refine_ls_matrix_type full
_refine_ls_number_parameters 262
_refine_ls_number_reflns 4495
_refine_ls_number_restraints 12
_refine_ls_restrained_S_all 1.103
_refine_ls_R_factor_all 0.0642
_refine_ls_R_factor_gt 0.0567
_refine_ls_shift/su_max 0.000
_refine_ls_shift/su_mean 0.000
_refine_ls_structure_factor_coef Fsqd
_refine_ls_weighting_details 'w=1/[\s^2^(Fo^2^)+(0.0407P)^2^+0.6963P] where P=(Fo^2^+2Fc^2^)/3'
_refine_ls_weighting_scheme calc
_refine_ls_wR_factor_gt 0.1206
_refine_ls_wR_factor_ref 0.1254
_reflns_Friedel_coverage 0.000
_reflns_number_gt 4056
_reflns_number_total 4495
_reflns_threshold_expression 'I > 2\s(I)'
_cod_data_source_file c8ra08881k2.cif
_cod_data_source_block mx5901
_cod_original_cell_volume 988.1(4)
_cod_database_code 7231961
_shelx_shelxl_version_number 2016/6
_shelx_space_group_comment
;
The symmetry employed for this shelxl refinement is uniquely defined
by the following loop, which should always be used as a source of
symmetry information in preference to the above space-group names.
They are only intended as comments.
;
_olex2_refinement_description
;
1. Fixed Uiso
 At 1.2 times of:
  All C(H) groups, All C(H,H) groups
2. Uiso/Uaniso restraints and constraints
Uanis(C13) \\sim Ueq, Uanis(C14) \\sim Ueq: with sigma of 0.01 and sigma for
terminal atoms of 0.02
3.a Ternary CH refined with riding coordinates:
 C8(H8), C9(H9), C12(H12)
3.b Secondary CH2 refined with riding coordinates:
 C10(H10A,H10B)
3.c Aromatic/amide H refined with riding coordinates:
 C2(H2), C3(H3), C4(H4), C5(H5), C13(H13), C16(H16), C17(H17), C18(H18),
 C19(H19), C20(H20)
3.d X=CH2 refined with riding coordinates:
 C14(H14A,H14B)
;
_olex2_submission_special_instructions 'No special instructions were received'

loop_
_space_group_symop_operation_xyz
'x, y, z'
'-x, -y, -z'

loop_
_atom_site_label
_atom_site_type_symbol
_atom_site_fract_x
_atom_site_fract_y
_atom_site_fract_z
_atom_site_U_iso_or_equiv
_atom_site_adp_type
_atom_site_occupancy
_atom_site_site_symmetry_order
_atom_site_calc_flag
_atom_site_refinement_flags_posn
_atom_site_refinement_flags_adp
S1 S 0.17657(7) 0.39176(5) 0.42793(4) 0.02776(14) Uani 1 1 d . .
O1 O 0.35259(19) 0.36138(15) 0.41119(11) 0.0307(3) Uani 1 1 d . .
O2 O 0.1651(2) 0.49436(16) 0.37359(12) 0.0336(4) Uani 1 1 d . .
O3 O 0.0398(2) 0.26053(16) 0.39396(13) 0.0384(4) Uani 1 1 d . .
N1 N 0.3973(3) 0.6073(2) 1.05842(16) 0.0428(5) Uani 1 1 d . .
N2 N -0.0335(3) 0.7221(2) 0.92808(18) 0.0448(5) Uani 1 1 d . .
N3 N 0.2119(2) 0.46107(17) 0.56110(13) 0.0258(4) Uani 1 1 d . .
C1 C 0.4257(3) 0.2981(2) 0.48312(16) 0.0263(4) Uani 1 1 d . .
C2 C 0.5259(3) 0.2191(2) 0.44453(18) 0.0318(5) Uani 1 1 d . .
H2 H 0.536270 0.203394 0.372084 0.038 Uiso 1 1 calc R .
C3 C 0.6106(3) 0.1639(2) 0.51591(19) 0.0338(5) Uani 1 1 d . .
H3 H 0.680076 0.111214 0.491636 0.041 Uiso 1 1 calc R .
C4 C 0.5932(3) 0.1862(2) 0.62370(18) 0.0313(5) Uani 1 1 d . .
H4 H 0.649293 0.147134 0.670747 0.038 Uiso 1 1 calc R .
C5 C 0.4932(3) 0.2661(2) 0.66095(16) 0.0275(4) Uani 1 1 d . .
H5 H 0.483045 0.281047 0.733412 0.033 Uiso 1 1 calc R .
C6 C 0.4062(2) 0.3252(2) 0.59139(15) 0.0236(4) Uani 1 1 d . .
C7 C 0.3060(2) 0.41704(19) 0.62752(15) 0.0226(4) Uani 1 1 d . .
C8 C 0.3024(3) 0.4590(2) 0.74798(16) 0.0245(4) Uani 1 1 d . .
H8 H 0.418935 0.477230 0.793832 0.029 Uiso 1 1 calc R .
C9 C 0.1696(3) 0.3360(2) 0.77308(19) 0.0340(5) Uani 1 1 d . .
H9 H 0.235050 0.304554 0.827489 0.041 Uiso 1 1 calc R .
C10 C 0.0513(3) 0.4076(2) 0.82906(18) 0.0313(5) Uani 1 1 d . .
H10A H -0.054353 0.394696 0.775279 0.038 Uiso 1 1 calc R .
H10B H 0.019969 0.368359 0.886836 0.038 Uiso 1 1 calc R .
C11 C 0.1604(3) 0.5652(2) 0.87818(16) 0.0259(4) Uani 1 1 d . .
C12 C 0.2483(2) 0.5920(2) 0.78362(15) 0.0227(4) Uani 1 1 d . .
H12 H 0.156709 0.587233 0.721808 0.027 Uiso 1 1 calc R .
C13 C 0.0635(3) 0.2091(3) 0.6774(2) 0.0482(6) Uani 1 1 d . U
H13 H 0.011020 0.224488 0.613641 0.058 Uiso 1 1 calc R .
C14 C 0.0383(4) 0.0782(3) 0.6761(4) 0.0820(12) Uani 1 1 d . U
H14A H 0.088591 0.058399 0.738256 0.098 Uiso 1 1 calc R .
H14B H -0.029915 0.004503 0.612928 0.098 Uiso 1 1 calc R .
C15 C 0.3860(2) 0.7358(2) 0.81543(15) 0.0235(4) Uani 1 1 d . .
C16 C 0.3314(3) 0.8514(2) 0.80887(17) 0.0283(4) Uani 1 1 d . .
H16 H 0.213462 0.837683 0.783877 0.034 Uiso 1 1 calc R .
C17 C 0.4508(3) 0.9862(2) 0.83919(18) 0.0353(5) Uani 1 1 d . .
H17 H 0.412566 1.062442 0.835208 0.042 Uiso 1 1 calc R .
C18 C 0.6259(3) 1.0076(2) 0.87520(19) 0.0384(5) Uani 1 1 d . .
H18 H 0.706027 1.097971 0.894828 0.046 Uiso 1 1 calc R .
C19 C 0.6822(3) 0.8945(3) 0.8821(2) 0.0410(6) Uani 1 1 d . .
H19 H 0.800396 0.908802 0.906251 0.049 Uiso 1 1 calc R .
C20 C 0.5627(3) 0.7595(2) 0.85300(18) 0.0326(5) Uani 1 1 d . .
H20 H 0.601644 0.684156 0.858770 0.039 Uiso 1 1 calc R .
C21 C 0.2944(3) 0.5903(2) 0.98090(16) 0.0298(4) Uani 1 1 d . .
C22 C 0.0527(3) 0.6555(2) 0.90551(17) 0.0307(5) Uani 1 1 d . .

loop_
_atom_site_aniso_label
_atom_site_aniso_U_11
_atom_site_aniso_U_22
_atom_site_aniso_U_33
_atom_site_aniso_U_23
_atom_site_aniso_U_13
_atom_site_aniso_U_12
S1 0.0304(3) 0.0277(3) 0.0196(2) 0.00525(19) -0.00101(19) 0.0070(2)
O1 0.0386(8) 0.0355(8) 0.0198(7) 0.0088(6) 0.0065(6) 0.0149(7)
O2 0.0392(8) 0.0362(8) 0.0243(7) 0.0129(6) 0.0004(6) 0.0122(7)
O3 0.0382(8) 0.0313(8) 0.0305(8) 0.0045(7) -0.0052(7) 0.0002(7)
N1 0.0508(12) 0.0536(13) 0.0248(10) 0.0105(9) 0.0029(9) 0.0238(10)
N2 0.0397(11) 0.0570(13) 0.0446(12) 0.0149(10) 0.0144(9) 0.0250(10)
N3 0.0277(8) 0.0263(8) 0.0203(8) 0.0061(7) 0.0020(7) 0.0075(7)
C1 0.0305(10) 0.0235(10) 0.0204(9) 0.0050(8) 0.0006(8) 0.0069(8)
C2 0.0393(12) 0.0288(11) 0.0253(10) 0.0041(8) 0.0103(9) 0.0103(9)
C3 0.0350(11) 0.0278(11) 0.0369(12) 0.0048(9) 0.0088(9) 0.0121(9)
C4 0.0348(11) 0.0266(10) 0.0323(11) 0.0096(9) 0.0042(9) 0.0122(9)
C5 0.0322(10) 0.0258(10) 0.0224(10) 0.0064(8) 0.0042(8) 0.0087(8)
C6 0.0269(9) 0.0216(9) 0.0198(9) 0.0048(7) 0.0031(7) 0.0068(7)
C7 0.0236(9) 0.0199(9) 0.0189(9) 0.0040(7) 0.0007(7) 0.0034(7)
C8 0.0284(10) 0.0242(10) 0.0199(9) 0.0058(8) 0.0034(8) 0.0096(8)
C9 0.0401(12) 0.0303(11) 0.0340(12) 0.0142(9) 0.0111(10) 0.0101(9)
C10 0.0322(11) 0.0322(11) 0.0274(11) 0.0119(9) 0.0066(9) 0.0050(9)
C11 0.0267(10) 0.0314(11) 0.0196(9) 0.0076(8) 0.0042(8) 0.0106(8)
C12 0.0248(9) 0.0251(9) 0.0174(9) 0.0067(7) 0.0031(7) 0.0082(8)
C13 0.0433(14) 0.0350(13) 0.0572(16) 0.0040(11) 0.0217(12) 0.0018(11)
C14 0.0588(19) 0.0307(15) 0.140(4) 0.0078(18) 0.022(2) 0.0072(13)
C15 0.0266(9) 0.0251(10) 0.0168(9) 0.0042(7) 0.0045(7) 0.0078(8)
C16 0.0307(10) 0.0283(10) 0.0246(10) 0.0057(8) 0.0041(8) 0.0118(8)
C17 0.0443(13) 0.0276(11) 0.0346(12) 0.0085(9) 0.0089(10) 0.0144(9)
C18 0.0392(12) 0.0257(11) 0.0396(13) 0.0058(9) 0.0029(10) 0.0018(9)
C19 0.0269(11) 0.0389(13) 0.0493(14) 0.0109(11) 0.0004(10) 0.0064(9)
C20 0.0302(11) 0.0302(11) 0.0361(12) 0.0106(9) 0.0028(9) 0.0110(9)
C21 0.0378(11) 0.0338(11) 0.0204(10) 0.0080(8) 0.0081(9) 0.0155(9)
C22 0.0295(10) 0.0385(12) 0.0248(10) 0.0114(9) 0.0066(8) 0.0107(9)

loop_
_atom_type_symbol
_atom_type_description
_atom_type_scat_dispersion_real
_atom_type_scat_dispersion_imag
_atom_type_scat_source
C C 0.0033 0.0016 'International Tables Vol C Tables 4.2.6.8 and 6.1.1.4'
H H 0.0000 0.0000 'International Tables Vol C Tables 4.2.6.8 and 6.1.1.4'
N N 0.0061 0.0033 'International Tables Vol C Tables 4.2.6.8 and 6.1.1.4'
O O 0.0106 0.0060 'International Tables Vol C Tables 4.2.6.8 and 6.1.1.4'
S S 0.1246 0.1234 'International Tables Vol C Tables 4.2.6.8 and 6.1.1.4'

loop_
_geom_angle_atom_site_label_1
_geom_angle_atom_site_label_2
_geom_angle_atom_site_label_3
_geom_angle
O1 S1 N3 104.95(9)
O2 S1 O1 104.33(9)
O2 S1 O3 119.56(9)
O2 S1 N3 110.16(9)
O3 S1 O1 108.63(9)
O3 S1 N3 108.22(10)
C1 O1 S1 116.74(13)
C7 N3 S1 118.94(14)
C2 C1 O1 116.76(18)
C2 C1 C6 123.05(18)
C6 C1 O1 120.00(17)
C1 C2 H2 120.8
C1 C2 C3 118.4(2)
C3 C2 H2 120.8
C2 C3 H3 119.7
C2 C3 C4 120.6(2)
C4 C3 H3 119.7
C3 C4 H4 120.0
C5 C4 C3 120.09(19)
C5 C4 H4 120.0
C4 C5 H5 119.5
C4 C5 C6 121.06(19)
C6 C5 H5 119.5
C1 C6 C5 116.74(18)
C1 C6 C7 119.48(17)
C5 C6 C7 123.71(18)
N3 C7 C6 123.83(17)
N3 C7 C8 117.02(17)
C6 C7 C8 119.08(16)
C7 C8 H8 108.5
C7 C8 C9 110.71(16)
C7 C8 C12 113.58(16)
C9 C8 H8 108.5
C12 C8 H8 108.5
C12 C8 C9 106.82(16)
C8 C9 H9 108.1
C10 C9 C8 104.45(16)
C10 C9 H9 108.1
C13 C9 C8 117.19(19)
C13 C9 H9 108.1
C13 C9 C10 110.66(19)
C9 C10 H10A 110.7
C9 C10 H10B 110.7
H10A C10 H10B 108.8
C11 C10 C9 105.02(17)
C11 C10 H10A 110.7
C11 C10 H10B 110.7
C10 C11 C12 102.00(16)
C21 C11 C10 110.94(17)
C21 C11 C12 110.52(16)
C22 C11 C10 112.18(17)
C22 C11 C12 113.20(17)
C22 C11 C21 107.98(17)
C8 C12 C11 102.23(15)
C8 C12 H12 107.2
C11 C12 H12 107.2
C15 C12 C8 118.37(16)
C15 C12 C11 114.00(16)
C15 C12 H12 107.2
C9 C13 H13 117.4
C14 C13 C9 125.1(3)
C14 C13 H13 117.4
C13 C14 H14A 120.0
C13 C14 H14B 120.0
H14A C14 H14B 120.0
C16 C15 C12 118.01(17)
C20 C15 C12 123.67(18)
C20 C15 C16 118.30(19)
C15 C16 H16 119.6
C17 C16 C15 120.75(19)
C17 C16 H16 119.6
C16 C17 H17 119.9
C18 C17 C16 120.2(2)
C18 C17 H17 119.9
C17 C18 H18 120.1
C17 C18 C19 119.8(2)
C19 C18 H18 120.1
C18 C19 H19 119.9
C18 C19 C20 120.2(2)
C20 C19 H19 119.9
C15 C20 C19 120.8(2)
C15 C20 H20 119.6
C19 C20 H20 119.6
N1 C21 C11 178.7(2)
N2 C22 C11 177.7(2)

loop_
_geom_bond_atom_site_label_1
_geom_bond_atom_site_label_2
_geom_bond_distance
S1 O1 1.6028(16)
S1 O2 1.4172(15)
S1 O3 1.4195(17)
S1 N3 1.6288(18)
O1 C1 1.400(2)
N1 C21 1.136(3)
N2 C22 1.139(3)
N3 C7 1.300(2)
C1 C2 1.377(3)
C1 C6 1.399(3)
C2 H2 0.9300
C2 C3 1.380(3)
C3 H3 0.9300
C3 C4 1.390(3)
C4 H4 0.9300
C4 C5 1.376(3)
C5 H5 0.9300
C5 C6 1.402(3)
C6 C7 1.460(3)
C7 C8 1.513(3)
C8 H8 0.9800
C8 C9 1.578(3)
C8 C12 1.541(3)
C9 H9 0.9800
C9 C10 1.544(3)
C9 C13 1.490(3)
C10 H10A 0.9700
C10 H10B 0.9700
C10 C11 1.537(3)
C11 C12 1.565(3)
C11 C21 1.487(3)
C11 C22 1.472(3)
C12 H12 0.9800
C12 C15 1.515(3)
C13 H13 0.9300
C13 C14 1.304(4)
C14 H14A 0.9300
C14 H14B 0.9300
C15 C16 1.397(3)
C15 C20 1.387(3)
C16 H16 0.9300
C16 C17 1.386(3)
C17 H17 0.9300
C17 C18 1.378(3)
C18 H18 0.9300
C18 C19 1.380(3)
C19 H19 0.9300
C19 C20 1.389(3)
C20 H20 0.9300
